data_7244037
loop_
_publ_author_name
'Malik, Manzoor Ahmad'
'Raza, Md Kausar'
'Mohammed, Arif'
'Wani, Mohmmad Younus'
'Al-Bogami, Abdullah Saad'
'Hashmi, Athar Adil'

_publ_section_title
;
 Unravelling the anticancer potential of a square planar copper complex:
 toward non-platinum chemotherapy
;
_journal_issue 62
_journal_name_full 'RSC Advances'
_journal_page_first 39349
_journal_page_last 39361
_journal_paper_doi 10.1039/D1RA06227A
_journal_volume 11
_journal_year 2021
_chemical_absolute_configuration unk
_chemical_formula_moiety 'C19 H15 N O3'
_chemical_formula_sum 'C19 H15 N O3'
_chemical_formula_weight 305.34
_space_group_crystal_system orthorhombic
_space_group_IT_number 33
_space_group_name_Hall 'P 2c -2n'
_space_group_name_H-M_alt 'P n a 21'
_symmetry_Int_Tables_number 33
_audit_update_record
;
2019-10-14 deposited with the CCDC.	2021-11-22 downloaded from the CCDC.
;
_cell_angle_alpha 90
_cell_angle_beta 90
_cell_angle_gamma 90
_cell_formula_units_Z 4
_cell_length_a 21.52(5)
_cell_length_b 5.086(12)
_cell_length_c 13.68(3)
_cell_measurement_reflns_used 6228
_cell_measurement_temperature 293(2)
_cell_measurement_theta_max 17.88
_cell_measurement_theta_min 2.99
_cell_volume 1497(6)
_computing_cell_refinement 'SAINT V8.38A (?, 2016)'
_computing_data_reduction 'SAINT V8.38A (?, 2016)'
_computing_molecular_graphics 'Olex2 (Dolomanov et al., 2009)'
_computing_publication_material 'Olex2 (Dolomanov et al., 2009)'
_computing_structure_refinement 'olex2.refine (Bourhis et al., 2015)'
_computing_structure_solution 'SHELXT 2014/5 (Sheldrick, 2014)'
_diffrn_ambient_temperature 293.15
_diffrn_measured_fraction_theta_full 0.9941
_diffrn_measured_fraction_theta_max 0.9922
_diffrn_measurement_device_type 'Bruker APEX-II CCD'
_diffrn_measurement_method '\f and \w scans'
_diffrn_radiation_type 'Mo K\a'
_diffrn_radiation_wavelength 0.71073
_diffrn_reflns_av_R_equivalents 0.0722
_diffrn_reflns_av_unetI/netI 0.0264
_diffrn_reflns_limit_h_max 18
_diffrn_reflns_limit_h_min -18
_diffrn_reflns_limit_k_max 4
_diffrn_reflns_limit_k_min -4
_diffrn_reflns_limit_l_max 11
_diffrn_reflns_limit_l_min -11
_diffrn_reflns_number 19013
_diffrn_reflns_theta_full 17.8695
_diffrn_reflns_theta_max 17.87
_diffrn_reflns_theta_min 2.98
_diffrn_standards_number 0
_exptl_absorpt_coefficient_mu 0.092
_exptl_absorpt_correction_T_max 0.7442
_exptl_absorpt_correction_T_min 0.6615
_exptl_absorpt_correction_type none
_exptl_absorpt_process_details
;
SADABS-2016/2 (Bruker,2016/2) was used for absorption correction.
wR2(int) was 0.1085 before and 0.0751 after correction.
The Ratio of minimum to maximum transmission is 0.8889.
The \l/2 correction factor is Not present.
;
_exptl_crystal_density_diffrn 1.3542
_exptl_crystal_F_000 640.3362
_refine_diff_density_max 0.0895
_refine_diff_density_min -0.1115
_refine_diff_density_rms 0.0261
_refine_ls_abs_structure_details 'Flack, H. D. (1983). Acta Cryst. A39, 876-881.'
_refine_ls_abs_structure_Flack -0.3(11)
_refine_ls_d_res_high 1.1581
_refine_ls_d_res_low 6.8395
_refine_ls_goodness_of_fit_ref 0.7678
_refine_ls_hydrogen_treatment constr
_refine_ls_matrix_type full
_refine_ls_number_constraints 28
_refine_ls_number_parameters 209
_refine_ls_number_reflns 1013
_refine_ls_number_restraints 1
_refine_ls_restrained_S_all 0.7678
_refine_ls_R_factor_all 0.0336
_refine_ls_R_factor_gt 0.0293
_refine_ls_shift/su_max 0.0403
_refine_ls_shift/su_mean 0.0126
_refine_ls_structure_factor_coef Fsqd
_refine_ls_weighting_details 'w=1/[\s^2^(Fo^2^)+(0.0709P)^2^+0.6736P] where P=(Fo^2^+2Fc^2^)/3'
_refine_ls_weighting_scheme calc
_refine_ls_wR_factor_gt 0.0710
_refine_ls_wR_factor_ref 0.0754
_reflns_Friedel_coverage 0.992
_reflns_limit_h_max 18
_reflns_limit_h_min -18
_reflns_limit_k_max 4
_reflns_limit_k_min -4
_reflns_limit_l_max 11
_reflns_limit_l_min -11
_reflns_number_gt 931
_reflns_number_total 1013
_reflns_threshold_expression I>=2u(I)
_cod_data_source_file d1ra06227a2.cif
_cod_data_source_block added_by_encifer
_cod_original_cell_volume 1498(6)
_cod_original_sg_symbol_Hall ' P 2c -2n'
_cod_database_code 7244037
_shelx_shelxl_version_number 2014/7
_olex2_refinement_description
;
1. Fixed Uiso
 At 1.2 times of:
  All C(H) groups, All C(H,H) groups
 At 1.5 times of:
  All O(H) groups
2.a Secondary CH2 refined with riding coordinates:
 C14(H14a,H14b), C11(H11a,H11b)
2.b Aromatic/amide H refined with riding coordinates:
 C2(H2), C3(H3a), C6(H6), C8(H8), C9(H9), C12(H12), C16(H16), C19(H19),
 C17(H17), C1(H1)
2.c Idealised tetrahedral OH refined as rotating group:
 O3(H3)
;
_olex2_submission_special_instructions 'No special instructions were received'

loop_
_space_group_symop_id
_space_group_symop_operation_xyz
1 x,y,z
2 -x,-y,z+1/2
3 -x+1/2,y+1/2,z+1/2
4 x+1/2,-y+1/2,z

loop_
_atom_site_label
_atom_site_type_symbol
_atom_site_fract_x
_atom_site_fract_y
_atom_site_fract_z
_atom_site_U_iso_or_equiv
_atom_site_adp_type
_atom_site_occupancy
_atom_site_refinement_flags_posn
O1 O 0.88215(16) 1.1723(7) 0.5375(2) 0.0587(9) Uani 1.000000 .
O2 O 0.79205(14) 1.0997(7) 0.3871(2) 0.0585(10) Uani 1.000000 .
O3 O 0.61708(15) 0.2265(7) 0.7122(2) 0.0579(10) Uani 1.000000 .
N1 N 0.6868(2) 0.4748(9) 0.5942(3) 0.0419(11) Uani 1.000000 .
C1 C 0.5382(2) -0.3140(10) 0.3117(4) 0.0592(15) Uani 1.000000 .
C2 C 0.5816(3) -0.1209(11) 0.2913(4) 0.0537(14) Uani 1.000000 .
H2 H 0.5945(3) -0.0956(11) 0.2271(4) 0.0645(17) Uiso 1.000000 R
C3 C 0.60592(19) 0.0325(8) 0.3634(4) 0.0464(13) Uani 1.000000 .
H3a H 0.63508(19) 0.1606(8) 0.3477(4) 0.0557(15) Uiso 1.000000 R
C4 C 0.5874(2) 0.0001(11) 0.4622(4) 0.0369(12) Uani 1.000000 .
C5 C 0.6139(2) 0.1536(10) 0.5387(4) 0.0347(12) Uani 1.000000 .
C6 C 0.6610(3) 0.3464(11) 0.5250(4) 0.0385(12) Uani 1.000000 .
H6 H 0.6738(3) 0.3813(11) 0.4614(4) 0.0461(14) Uiso 1.000000 R
C7 C 0.7340(2) 0.6622(10) 0.5758(4) 0.0381(12) Uani 1.000000 .
C8 C 0.7762(3) 0.7114(11) 0.6495(3) 0.0539(15) Uani 1.000000 .
H8 H 0.7715(3) 0.6281(11) 0.7096(3) 0.0647(17) Uiso 1.000000 R
C9 C 0.8246(3) 0.8803(12) 0.6357(4) 0.0604(15) Uani 1.000000 .
H9 H 0.8532(3) 0.9076(12) 0.6856(4) 0.0725(18) Uiso 1.000000 R
C10 C 0.8312(3) 1.0110(9) 0.5479(4) 0.0402(12) Uani 1.000000 .
C11 C 0.8771(2) 1.3430(10) 0.4564(4) 0.0658(16) Uani 1.000000 .
C12 C 0.7412(2) 0.7940(11) 0.4880(4) 0.0418(12) Uani 1.000000 .
H12 H 0.7133(2) 0.7629(11) 0.4373(4) 0.0501(14) Uiso 1.000000 R
C13 C 0.7889(2) 0.9703(10) 0.4748(4) 0.0376(12) Uani 1.000000 .
C14 C 0.8515(2) 1.2136(10) 0.3693(4) 0.0671(16) Uani 1.000000 .
H14a H 0.8800(2) 1.0773(10) 0.3480(4) 0.0805(19) Uiso 1.000000 R
H14b H 0.8480(2) 1.3415(10) 0.3170(4) 0.0805(19) Uiso 1.000000 R
C15 C 0.5947(2) 0.1017(10) 0.6342(5) 0.0461(13) Uani 1.000000 .
C16 C 0.5497(3) -0.0888(12) 0.6538(3) 0.0535(14) Uani 1.000000 .
H16 H 0.5370(3) -0.1167(12) 0.7180(3) 0.0642(17) Uiso 1.000000 R
C17 C 0.5244(2) -0.2333(10) 0.5813(4) 0.0534(13) Uani 1.000000 .
C18 C 0.5431(2) -0.1955(10) 0.4822(4) 0.0391(12) Uani 1.000000 .
C19 C 0.5190(2) -0.3519(9) 0.4060(5) 0.0565(14) Uani 1.000000 .
H19 H 0.4898(2) -0.4815(9) 0.4199(5) 0.0677(17) Uiso 1.000000 R
H3 H 0.6424(18) 0.337(7) 0.6947(4) 0.0869(15) Uiso 1.000000 GR
H17 H 0.4945(2) -0.3589(10) 0.5960(4) 0.0641(16) Uiso 1.000000 R
H1 H 0.5221(2) -0.4171(10) 0.2616(4) 0.0711(18) Uiso 1.000000 R
H11a H 0.8507(2) 1.4901(10) 0.4739(4) 0.0790(19) Uiso 1.000000 R
H11b H 0.9180(2) 1.4122(10) 0.4409(4) 0.0790(19) Uiso 1.000000 R

loop_
_atom_site_aniso_label
_atom_site_aniso_U_11
_atom_site_aniso_U_22
_atom_site_aniso_U_33
_atom_site_aniso_U_12
_atom_site_aniso_U_13
_atom_site_aniso_U_23
O1 0.069(2) 0.054(2) 0.053(2) -0.018(2) -0.0000(19) -0.002(2)
O2 0.055(2) 0.070(2) 0.051(3) -0.0117(19) -0.0062(18) 0.027(2)
O3 0.071(3) 0.061(2) 0.042(2) -0.0142(18) 0.0043(18) 0.001(2)
N1 0.044(3) 0.041(3) 0.041(3) -0.011(2) -0.009(3) -0.007(3)
C1 0.071(4) 0.045(4) 0.063(5) -0.005(4) -0.020(3) -0.003(3)
C2 0.068(4) 0.058(4) 0.035(4) 0.000(3) 0.002(3) 0.002(3)
C3 0.048(3) 0.042(3) 0.049(4) 0.001(3) -0.007(4) -0.004(3)
C4 0.042(3) 0.049(4) 0.020(4) 0.011(3) -0.001(3) -0.001(3)
C5 0.037(3) 0.051(4) 0.017(4) 0.003(3) 0.016(3) 0.010(3)
C6 0.042(3) 0.035(3) 0.038(4) -0.002(3) 0.012(3) 0.010(3)
C7 0.040(3) 0.040(3) 0.034(4) 0.000(3) -0.009(3) -0.010(3)
C8 0.068(4) 0.058(4) 0.035(4) -0.024(3) 0.006(4) 0.010(3)
C9 0.074(5) 0.079(4) 0.028(4) -0.024(4) -0.011(3) 0.002(3)
C10 0.035(3) 0.026(3) 0.060(5) -0.017(3) 0.005(3) -0.006(3)
C11 0.051(3) 0.051(4) 0.095(5) -0.006(3) 0.010(3) 0.011(4)
C12 0.037(3) 0.049(3) 0.039(4) -0.003(3) -0.011(3) 0.004(3)
C13 0.035(4) 0.035(3) 0.043(4) 0.001(3) -0.005(4) 0.000(3)
C14 0.079(5) 0.071(4) 0.051(4) -0.023(3) 0.007(3) 0.004(3)
C15 0.046(3) 0.025(3) 0.068(6) -0.007(3) -0.004(4) -0.005(3)
C16 0.070(4) 0.054(4) 0.036(4) 0.003(4) 0.001(3) -0.006(4)
C17 0.046(3) 0.050(3) 0.064(4) -0.007(3) 0.015(3) 0.015(4)
C18 0.027(3) 0.036(3) 0.054(5) -0.007(3) -0.000(3) 0.007(3)
C19 0.050(3) 0.049(4) 0.070(5) -0.010(3) -0.012(4) 0.000(4)

loop_
_atom_type_symbol
_atom_type_scat_dispersion_real
_atom_type_scat_dispersion_imag
_atom_type_scat_Cromer_Mann_a1
_atom_type_scat_Cromer_Mann_a2
_atom_type_scat_Cromer_Mann_a3
_atom_type_scat_Cromer_Mann_a4
_atom_type_scat_Cromer_Mann_b1
_atom_type_scat_Cromer_Mann_b2
_atom_type_scat_Cromer_Mann_b3
_atom_type_scat_Cromer_Mann_b4
_atom_type_scat_Cromer_Mann_c
_atom_type_scat_source
_atom_type_scat_dispersion_source
H 0.00000 0.00000 0.49300 0.32291 0.14019 0.04081 10.51090 26.12570 3.14236 57.79970 0.0030380000826 'International Tables Volume C Table 6.1.1.4 (pp. 500-502)' 'Henke, Gullikson and Davis, At. Data and Nucl. Data Tables, 1993, 54, 2'
C 0.00347 0.00161 2.31000 1.02000 1.58860 0.86500 20.84390 10.20750 0.56870 51.65120 0.215599998832 'International Tables Volume C Table 6.1.1.4 (pp. 500-502)' 'Henke, Gullikson and Davis, At. Data and Nucl. Data Tables, 1993, 54, 2'
O 0.01158 0.00611 3.04850 2.28680 1.54630 0.86700 13.27710 5.70110 0.32390 32.90890 0.250800013542 'International Tables Volume C Table 6.1.1.4 (pp. 500-502)' 'Henke, Gullikson and Davis, At. Data and Nucl. Data Tables, 1993, 54, 2'
N 0.00653 0.00323 12.21260 3.13220 2.01250 1.16630 0.00570 9.89330 28.99750 0.58260 -11.5290002823 'International Tables Volume C Table 6.1.1.4 (pp. 500-502)' 'Henke, Gullikson and Davis, At. Data and Nucl. Data Tables, 1993, 54, 2'

loop_
_geom_angle_atom_site_label_1
_geom_angle_atom_site_label_2
_geom_angle_atom_site_label_3
_geom_angle
_geom_angle_site_symmetry_1
_geom_angle_site_symmetry_3
_geom_angle_publ_flag
C11 O1 C10 112.7(4) . . ?
C14 O2 C13 112.9(4) . . ?
H3 O3 C15 109.5 . . ?
C7 N1 C6 121.7(4) . . ?
C19 C1 C2 119.6(4) . . ?
H1 C1 C2 120.2(3) . . ?
H1 C1 C19 120.2(3) . . ?
H2 C2 C1 119.3(3) . . ?
C3 C2 C1 121.3(4) . . ?
C3 C2 H2 119.3(3) . . ?
H3a C3 C2 119.5(3) . . ?
C4 C3 C2 121.0(4) . . ?
C4 C3 H3a 119.5(3) . . ?
C5 C4 C3 121.6(5) . . ?
C18 C4 C3 117.3(5) . . ?
C18 C4 C5 121.1(5) . . ?
C6 C5 C4 124.5(6) . . ?
C15 C5 C4 117.8(5) . . ?
C15 C5 C6 117.7(5) . . ?
C5 C6 N1 124.4(4) . . ?
H6 C6 N1 117.8(2) . . ?
H6 C6 C5 117.8(3) . . ?
C8 C7 N1 117.7(5) . . ?
C12 C7 N1 124.0(5) . . ?
C12 C7 C8 118.3(4) . . ?
H8 C8 C7 119.5(3) . . ?
C9 C8 C7 121.0(4) . . ?
C9 C8 H8 119.5(3) . . ?
H9 C9 C8 119.9(3) . . ?
C10 C9 C8 120.3(4) . . ?
C10 C9 H9 119.9(3) . . ?
C9 C10 O1 117.4(5) . . ?
C13 C10 O1 123.0(5) . . ?
C13 C10 C9 119.6(4) . . ?
C14 C11 O1 113.0(4) . . ?
H11a C11 O1 109.0(2) . . ?
H11a C11 C14 109.0(3) . . ?
H11b C11 O1 109.0(3) . . ?
H11b C11 C14 109.0(3) . . ?
H11b C11 H11a 107.8 . . ?
H12 C12 C7 119.6(3) . . ?
C13 C12 C7 120.8(4) . . ?
C13 C12 H12 119.6(3) . . ?
C10 C13 O2 122.3(5) . . ?
C12 C13 O2 117.7(5) . . ?
C12 C13 C10 120.0(4) . . ?
C11 C14 O2 112.4(4) . . ?
H14a C14 O2 109.1(2) . . ?
H14a C14 C11 109.1(3) . . ?
H14b C14 O2 109.1(2) . . ?
H14b C14 C11 109.1(3) . . ?
H14b C14 H14a 107.9 . . ?
C5 C15 O3 123.6(5) . . ?
C16 C15 O3 115.4(5) . . ?
C16 C15 C5 121.1(5) . . ?
H16 C16 C15 119.5(3) . . ?
C17 C16 C15 121.1(4) . . ?
C17 C16 H16 119.5(3) . . ?
C18 C17 C16 120.8(4) . . ?
H17 C17 C16 119.6(3) . . ?
H17 C17 C18 119.6(3) . . ?
C17 C18 C4 118.1(5) . . ?
C19 C18 C4 120.4(5) . . ?
C19 C18 C17 121.5(6) . . ?
C18 C19 C1 120.4(4) . . ?
H19 C19 C1 119.8(3) . . ?
H19 C19 C18 119.8(3) . . ?

loop_
_geom_bond_atom_site_label_1
_geom_bond_atom_site_label_2
_geom_bond_distance
_geom_bond_site_symmetry_2
_geom_bond_publ_flag
O1 C10 1.376(6) . ?
O1 C11 1.413(6) . ?
O2 C13 1.370(6) . ?
O2 C14 1.426(6) . ?
O3 C15 1.332(6) . ?
O3 H3 0.8200 . ?
N1 C6 1.277(5) . ?
N1 C7 1.416(6) . ?
C1 C2 1.385(7) . ?
C1 C19 1.368(6) . ?
C1 H1 0.9300 . ?
C2 H2 0.9300 . ?
C2 C3 1.362(6) . ?
C3 H3a 0.9300 . ?
C3 C4 1.418(7) . ?
C4 C5 1.424(6) . ?
C4 C18 1.405(6) . ?
C5 C6 1.422(6) . ?
C5 C15 1.397(7) . ?
C6 H6 0.9300 . ?
C7 C8 1.379(6) . ?
C7 C12 1.384(6) . ?
C8 H8 0.9300 . ?
C8 C9 1.364(6) . ?
C9 H9 0.9300 . ?
C9 C10 1.380(6) . ?
C10 C13 1.368(6) . ?
C11 C14 1.468(7) . ?
C11 H11a 0.9700 . ?
C11 H11b 0.9700 . ?
C12 H12 0.9300 . ?
C12 C13 1.376(6) . ?
C14 H14a 0.9700 . ?
C14 H14b 0.9700 . ?
C15 C16 1.396(6) . ?
C16 H16 0.9300 . ?
C16 C17 1.350(6) . ?
C17 C18 1.427(7) . ?
C17 H17 0.9300 . ?
C18 C19 1.411(6) . ?
C19 H19 0.9300 . ?
